data_2217866
loop_
_publ_author_name
'Sabounchei, Seyyed Javad'
'Jodaian, Vida'
'Khavasi, Hamid Reza'

_publ_section_title
;
 2-Thienylcarbonylmethylene--triphenylphosphorane ylide
;
_journal_coeditor_code BQ2064
_journal_issue 4
_journal_name_full 'Acta Crystallographica Section E'
_journal_page_first o647
_journal_paper_doi 10.1107/S1600536808005497
_journal_volume 64
_journal_year 2008
_chemical_formula_iupac 'C24 H19 O1 P1 S1'
_chemical_formula_moiety 'C24 H19 O1 P1 S1'
_chemical_formula_sum 'C24 H19 O P S'
_chemical_formula_weight 386.43
_chemical_name_systematic
;
(2-Thienylcarbonyl)(triphenylphosphonio)methanide
;
_space_group_IT_number 9
_symmetry_cell_setting monoclinic
_symmetry_space_group_name_Hall 'C -2yc'
_symmetry_space_group_name_H-M 'C 1 c 1'
_audit_creation_method 'WinGX routine CIF_UPDATE'
_cell_angle_alpha 90
_cell_angle_beta 97.063(12)
_cell_angle_gamma 90
_cell_formula_units_Z 4
_cell_length_a 11.3076(17)
_cell_length_b 15.474(2)
_cell_length_c 11.3540(16)
_cell_measurement_reflns_used 2000
_cell_measurement_temperature 120(2)
_cell_measurement_theta_max 27.89
_cell_measurement_theta_min 2.24
_cell_volume 1971.6(5)
_computing_cell_refinement 'X-AREA (Stoe & Cie, 2005)'
_computing_data_collection 'X-AREA (Stoe & Cie, 2005)'
_computing_data_reduction 'X-RED32 (Stoe & Cie, 2005)'
_computing_molecular_graphics 'ORTEP-3 for Windows (Farrugia, 1997)'
_computing_publication_material 'WinGX (Farrugia, 1999)'
_computing_structure_refinement 'SHELXL97 (Sheldrick, 2008)'
_computing_structure_solution 'SHELXS97 (Sheldrick, 2008)'
_diffrn_measured_fraction_theta_full 0.991
_diffrn_measured_fraction_theta_max 0.991
_diffrn_measurement_device_type 'Stoe IPDSII'
_diffrn_measurement_method 'rotation method'
_diffrn_radiation_type MoK\a
_diffrn_radiation_wavelength 0.71073
_diffrn_reflns_av_R_equivalents 0.0592
_diffrn_reflns_limit_h_max 14
_diffrn_reflns_limit_h_min -14
_diffrn_reflns_limit_k_max 20
_diffrn_reflns_limit_k_min -20
_diffrn_reflns_limit_l_max 14
_diffrn_reflns_limit_l_min -14
_diffrn_reflns_number 7138
_diffrn_reflns_theta_full 25.89
_diffrn_reflns_theta_max 25.89
_diffrn_reflns_theta_min 2.24
_diffrn_standards_number 0
_exptl_absorpt_coefficient_mu 0.256
_exptl_absorpt_correction_T_max 0.950
_exptl_absorpt_correction_T_min 0.930
_exptl_absorpt_correction_type numerical
_exptl_absorpt_process_details '(X-RED32; Stoe & Cie, 2005)'
_exptl_crystal_colour colorless
_exptl_crystal_density_diffrn 1.302
_exptl_crystal_density_method 'not measured'
_exptl_crystal_description prism
_exptl_crystal_F_000 808
_exptl_crystal_size_max 0.4
_exptl_crystal_size_mid 0.25
_exptl_crystal_size_min 0.2
_refine_diff_density_max 0.735
_refine_diff_density_min -0.476
_refine_ls_abs_structure_details 'Flack (1983), 3361 Friedel pairs'
_refine_ls_abs_structure_Flack 0.03(7)
_refine_ls_extinction_method none
_refine_ls_goodness_of_fit_ref 1.032
_refine_ls_hydrogen_treatment constr
_refine_ls_matrix_type full
_refine_ls_number_parameters 244
_refine_ls_number_reflns 4130
_refine_ls_number_restraints 2
_refine_ls_restrained_S_all 1.032
_refine_ls_R_factor_gt 0.0421
_refine_ls_shift/su_max 0.007
_refine_ls_structure_factor_coef Fsqd
_refine_ls_weighting_details 'calc w=1/[\s^2^(Fo^2^)+(0.0801P)^2^+1.5059P] where P=(Fo^2^+2Fc^2^)/3'
_refine_ls_weighting_scheme calc
_refine_ls_wR_factor_ref 0.1158
_reflns_number_gt 4082
_reflns_number_total 4130
_reflns_threshold_expression I>2\s(I)
_cod_data_source_file bq2064.cif
_cod_data_source_block I
_cod_depositor_comments
;
The following automatic conversions were performed:
'_symmetry_cell_setting' value 'Monoclinic' changed to 'monoclinic'
according to '/home/saulius/struct/CIF-dictionaries/cif_core.dic'
dictionary named 'cif_core.dic' version 2.4.1 from 2010-06-29.

Automatic conversion script
Id: cif_fix_enum 1527 2010-12-29 10:47:43Z saulius 

The following automatic conversions were performed:

'_symmetry_cell_setting' value 'Monoclinic' changed to 'monoclinic'
according to /home/saulius/struct/CIF-dictionaries/cif_core.dic
dictionary named 'cif_core.dic' version 2.4.1 from 2010-06-29.

Automatic conversion script
Id: cif_fix_values 1715 2011-07-08 13:25:40Z adriana 
;
_cod_original_sg_symbol_H-M Cc
_cod_original_formula_sum 'C24 H19 O1 P1 S1'
_cod_database_code 2217866
_cod_database_fobs_code 2217866

loop_
_symmetry_equiv_pos_as_xyz
'x, y, z'
'x, -y, z+1/2'
'x+1/2, y+1/2, z'
'x+1/2, -y+1/2, z+1/2'

loop_
_atom_site_type_symbol
_atom_site_label
_atom_site_fract_x
_atom_site_fract_y
_atom_site_fract_z
_atom_site_U_iso_or_equiv
_atom_site_adp_type
_atom_site_calc_flag
_atom_site_refinement_flags
_atom_site_occupancy
C C1 0.0560(3) 0.37507(16) 0.7865(2) 0.0305(5) Uani d . 1
H H1 0.0667 0.4255 0.8311 0.037 Uiso calc R 1
C C2 -0.0358(2) 0.31826(17) 0.7929(2) 0.0297(5) Uani d . 1
H H2 -0.0942 0.3254 0.8431 0.036 Uiso calc R 1
C C3 -0.0319(2) 0.24653(15) 0.7135(2) 0.0262(5) Uani d . 1
H H3 -0.0875 0.2019 0.7058 0.031 Uiso calc R 1
C C4 0.0640(2) 0.25175(14) 0.6502(2) 0.0232(4) Uani d . 1
C C5 0.1026(2) 0.19364(13) 0.5570(2) 0.0224(4) Uani d . 1
C C6 0.0300(2) 0.12304(14) 0.5188(2) 0.0221(4) Uani d . 1
H H6 -0.0331 0.1068 0.5593 0.026 Uiso calc R 1
C C7 -0.0633(2) -0.00552(13) 0.3568(2) 0.0208(4) Uani d . 1
C C8 -0.0838(2) -0.06819(14) 0.4413(2) 0.0243(5) Uani d . 1
H H8 -0.0315 -0.0733 0.5109 0.029 Uiso calc R 1
C C9 -0.1822(2) -0.12279(15) 0.4217(2) 0.0272(5) Uani d . 1
H H9 -0.196 -0.1638 0.4783 0.033 Uiso calc R 1
C C10 -0.2600(2) -0.11563(15) 0.3166(2) 0.0274(5) Uani d . 1
H H10 -0.3262 -0.1516 0.3034 0.033 Uiso calc R 1
C C11 -0.2385(2) -0.05476(15) 0.2316(2) 0.0295(5) Uani d . 1
H H11 -0.29 -0.0507 0.1613 0.035 Uiso calc R 1
C C12 -0.1407(2) 0.00010(14) 0.2511(2) 0.0240(4) Uani d . 1
H H12 -0.1267 0.0406 0.1939 0.029 Uiso calc R 1
C C13 0.1935(2) 0.00050(14) 0.4095(2) 0.0212(4) Uani d . 1
C C14 0.2881(2) 0.01748(15) 0.4970(2) 0.0277(5) Uani d . 1
H H14 0.2825 0.0619 0.5511 0.033 Uiso calc R 1
C C15 0.3913(3) -0.03241(18) 0.5029(3) 0.0340(5) Uani d . 1
H H15 0.4547 -0.0212 0.5611 0.041 Uiso calc R 1
C C16 0.3994(2) -0.09902(18) 0.4220(3) 0.0345(6) Uani d . 1
H H16 0.4685 -0.1321 0.4259 0.041 Uiso calc R 1
C C17 0.3045(3) -0.11623(17) 0.3350(2) 0.0327(6) Uani d . 1
H H17 0.3102 -0.1607 0.281 0.039 Uiso calc R 1
C C18 0.2014(3) -0.06698(14) 0.3290(2) 0.0272(5) Uani d . 1
H H18 0.1376 -0.0789 0.2714 0.033 Uiso calc R 1
C C19 0.0732(2) 0.13744(14) 0.26848(19) 0.0210(4) Uani d . 1
C C20 -0.0162(2) 0.19924(14) 0.2397(2) 0.0233(4) Uani d . 1
H H20 -0.0793 0.2037 0.2847 0.028 Uiso calc R 1
C C21 -0.0099(2) 0.25406(15) 0.1430(2) 0.0280(5) Uani d . 1
H H21 -0.0703 0.294 0.1219 0.034 Uiso calc R 1
C C22 0.0866(3) 0.24901(15) 0.0782(2) 0.0284(5) Uani d . 1
H H22 0.0913 0.2864 0.0149 0.034 Uiso calc R 1
C C23 0.1750(2) 0.18886(16) 0.1075(2) 0.0269(5) Uani d . 1
H H23 0.2394 0.1859 0.064 0.032 Uiso calc R 1
C C24 0.1684(2) 0.13204(15) 0.2025(2) 0.0238(4) Uani d . 1
H H24 0.2276 0.0908 0.2213 0.029 Uiso calc R 1
O O1 0.19781(17) 0.21153(10) 0.51549(16) 0.0280(4) Uani d . 1
P P1 0.06067(5) 0.06711(3) 0.39443(5) 0.01906(13) Uani d . 1
S S1 0.14871(6) 0.34234(4) 0.68674(6) 0.02845(15) Uani d . 1

loop_
_atom_site_aniso_label
_atom_site_aniso_U_11
_atom_site_aniso_U_22
_atom_site_aniso_U_33
_atom_site_aniso_U_12
_atom_site_aniso_U_13
_atom_site_aniso_U_23
C1 0.0429(15) 0.0251(10) 0.0223(11) 0.0022(10) -0.0003(10) -0.0063(8)
C2 0.0360(14) 0.0310(12) 0.0225(11) 0.0044(10) 0.0055(10) -0.0033(9)
C3 0.0328(13) 0.0238(10) 0.0224(10) 0.0021(9) 0.0053(9) -0.0005(8)
C4 0.0281(11) 0.0195(9) 0.0218(10) -0.0002(8) 0.0028(9) -0.0007(7)
C5 0.0286(11) 0.0182(9) 0.0208(10) -0.0013(8) 0.0042(9) 0.0008(7)
C6 0.0279(12) 0.0186(9) 0.0205(10) -0.0044(8) 0.0063(9) -0.0017(7)
C7 0.0244(10) 0.0163(9) 0.0218(10) -0.0007(7) 0.0032(8) -0.0018(7)
C8 0.0301(13) 0.0212(10) 0.0220(11) 0.0002(8) 0.0044(9) 0.0001(7)
C9 0.0341(13) 0.0218(10) 0.0274(11) -0.0056(9) 0.0105(10) -0.0016(8)
C10 0.0248(11) 0.0218(10) 0.0365(13) -0.0043(8) 0.0074(10) -0.0063(9)
C11 0.0287(13) 0.0251(10) 0.0331(12) 0.0011(9) -0.0029(10) -0.0026(9)
C12 0.0261(12) 0.0206(10) 0.0246(10) 0.0003(8) 0.0006(9) 0.0015(8)
C13 0.0229(11) 0.0192(9) 0.0218(10) 0.0000(8) 0.0037(8) 0.0036(8)
C14 0.0293(13) 0.0253(10) 0.0276(11) -0.0017(9) -0.0001(10) 0.0018(9)
C15 0.0291(13) 0.0361(13) 0.0357(13) 0.0024(10) -0.0001(11) 0.0084(11)
C16 0.0282(13) 0.0358(13) 0.0407(14) 0.0092(10) 0.0097(11) 0.0125(11)
C17 0.0407(15) 0.0290(11) 0.0294(12) 0.0107(10) 0.0075(11) 0.0021(9)
C18 0.0329(14) 0.0247(12) 0.0243(12) 0.0048(9) 0.0047(10) 0.0001(8)
C19 0.0252(11) 0.0192(9) 0.0186(10) -0.0005(8) 0.0024(8) -0.0009(7)
C20 0.0282(12) 0.0178(9) 0.0243(10) 0.0011(8) 0.0051(9) 0.0022(7)
C21 0.0336(13) 0.0234(10) 0.0263(11) 0.0018(9) 0.0011(10) 0.0045(8)
C22 0.0384(14) 0.0265(11) 0.0201(10) -0.0044(10) 0.0020(10) 0.0042(8)
C23 0.0323(12) 0.0293(11) 0.0200(10) -0.0031(9) 0.0064(9) 0.0007(8)
C24 0.0270(12) 0.0225(9) 0.0226(11) -0.0011(8) 0.0054(9) 0.0004(8)
O1 0.0299(9) 0.0235(8) 0.0325(9) -0.0059(6) 0.0108(8) -0.0035(6)
P1 0.0227(3) 0.0161(2) 0.0186(2) -0.00069(19) 0.00337(19) 0.00047(18)
S1 0.0342(3) 0.0220(3) 0.0294(3) -0.0054(2) 0.0047(2) -0.0052(2)

loop_
_atom_type_symbol
_atom_type_description
_atom_type_scat_dispersion_real
_atom_type_scat_dispersion_imag
_atom_type_scat_source
C C 0.0033 0.0016 'International Tables Vol C Tables 4.2.6.8 and 6.1.1.4'
H H 0 0 'International Tables Vol C Tables 4.2.6.8 and 6.1.1.4'
N N 0.0061 0.0033 'International Tables Vol C Tables 4.2.6.8 and 6.1.1.4'
O O 0.0106 0.006 'International Tables Vol C Tables 4.2.6.8 and 6.1.1.4'
P P 0.1023 0.0942 'International Tables Vol C Tables 4.2.6.8 and 6.1.1.4'
S S 0.1246 0.1234 'International Tables Vol C Tables 4.2.6.8 and 6.1.1.4'

loop_
_geom_angle_atom_site_label_1
_geom_angle_atom_site_label_2
_geom_angle_atom_site_label_3
_geom_angle
_geom_angle_publ_flag
C2 C1 S1 112.04(18) ?
C2 C1 H1 124 ?
S1 C1 H1 124 ?
C1 C2 C3 112.4(2) ?
C1 C2 H2 123.8 ?
C3 C2 H2 123.8 ?
C4 C3 C2 111.7(2) ?
C4 C3 H3 124.1 ?
C2 C3 H3 124.1 ?
C3 C4 C5 130.7(2) ?
C3 C4 S1 111.94(17) ?
C5 C4 S1 117.31(17) ?
O1 C5 C6 123.4(2) ?
O1 C5 C4 118.1(2) ?
C6 C5 C4 118.5(2) ?
C5 C6 P1 118.30(16) ?
C5 C6 H6 120.9 ?
P1 C6 H6 120.9 ?
C12 C7 C8 119.4(2) ?
C12 C7 P1 123.35(16) ?
C8 C7 P1 117.22(19) ?
C9 C8 C7 120.4(2) ?
C9 C8 H8 119.8 ?
C7 C8 H8 119.8 ?
C8 C9 C10 119.7(2) ?
C8 C9 H9 120.2 ?
C10 C9 H9 120.2 ?
C11 C10 C9 120.1(2) ?
C11 C10 H10 120 ?
C9 C10 H10 120 ?
C12 C11 C10 120.4(2) ?
C12 C11 H11 119.8 ?
C10 C11 H11 119.8 ?
C11 C12 C7 120.0(2) ?
C11 C12 H12 120 ?
C7 C12 H12 120 ?
C14 C13 C18 120.2(2) ?
C14 C13 P1 121.02(17) ?
C18 C13 P1 118.8(2) ?
C13 C14 C15 119.7(2) ?
C13 C14 H14 120.1 ?
C15 C14 H14 120.1 ?
C16 C15 C14 120.1(3) ?
C16 C15 H15 120 ?
C14 C15 H15 120 ?
C17 C16 C15 120.1(2) ?
C17 C16 H16 119.9 ?
C15 C16 H16 119.9 ?
C18 C17 C16 120.0(2) ?
C18 C17 H17 120 ?
C16 C17 H17 120 ?
C17 C18 C13 119.9(3) ?
C17 C18 H18 120.1 ?
C13 C18 H18 120.1 ?
C24 C19 C20 120.0(2) ?
C24 C19 P1 121.98(18) ?
C20 C19 P1 117.98(16) ?
C21 C20 C19 119.6(2) ?
C21 C20 H20 120.2 ?
C19 C20 H20 120.2 ?
C22 C21 C20 120.0(2) ?
C22 C21 H21 120 ?
C20 C21 H21 120 ?
C23 C22 C21 120.3(2) ?
C23 C22 H22 119.9 ?
C21 C22 H22 119.9 ?
C22 C23 C24 120.3(2) ?
C22 C23 H23 119.9 ?
C24 C23 H23 119.9 ?
C19 C24 C23 119.7(2) ?
C19 C24 H24 120.1 ?
C23 C24 H24 120.1 ?
C6 P1 C7 106.06(10) y
C6 P1 C13 117.09(12) y
C7 P1 C13 106.16(10) y
C6 P1 C19 112.72(10) y
C7 P1 C19 108.67(10) y
C13 P1 C19 105.74(10) y
C1 S1 C4 91.86(13) ?

loop_
_geom_bond_atom_site_label_1
_geom_bond_atom_site_label_2
_geom_bond_distance
_geom_bond_publ_flag
C1 C2 1.369(4) ?
C1 S1 1.712(3) ?
C1 H1 0.93 ?
C2 C3 1.434(3) ?
C2 H2 0.93 ?
C3 C4 1.375(3) ?
C3 H3 0.93 ?
C4 C5 1.494(3) ?
C4 S1 1.719(2) ?
C5 O1 1.258(3) ?
C5 C6 1.403(3) ?
C6 P1 1.727(2) y
C6 H6 0.93 ?
C7 C12 1.399(3) ?
C7 C8 1.403(3) ?
C7 P1 1.806(2) y
C8 C9 1.393(4) ?
C8 H8 0.93 ?
C9 C10 1.398(4) ?
C9 H9 0.93 ?
C10 C11 1.391(4) ?
C10 H10 0.93 ?
C11 C12 1.391(3) ?
C11 H11 0.93 ?
C12 H12 0.93 ?
C13 C14 1.392(4) ?
C13 C18 1.398(3) ?
C13 P1 1.812(2) y
C14 C15 1.394(4) ?
C14 H14 0.93 ?
C15 C16 1.392(4) ?
C15 H15 0.93 ?
C16 C17 1.392(4) ?
C16 H16 0.93 ?
C17 C18 1.388(4) ?
C17 H17 0.93 ?
C18 H18 0.93 ?
C19 C24 1.388(3) ?
C19 C20 1.401(3) ?
C19 P1 1.816(2) ?
C20 C21 1.396(3) ?
C20 H20 0.93 ?
C21 C22 1.391(4) ?
C21 H21 0.93 ?
C22 C23 1.377(4) ?
C22 H22 0.93 ?
C23 C24 1.401(3) ?
C23 H23 0.93 ?
C24 H24 0.93 ?

loop_
_geom_hbond_atom_site_label_D
_geom_hbond_atom_site_label_H
_geom_hbond_atom_site_label_A
_geom_hbond_site_symmetry_A
_geom_hbond_distance_DH
_geom_hbond_distance_HA
_geom_hbond_distance_DA
_geom_hbond_angle_DHA
_geom_hbond_publ_flag
C9 H9 O1 3_445 0.93 2.34 3.147(3) 145 yes
C14 H14 O1 . 0.93 2.52 3.187(3) 129 yes
C3 H3 Cg1 2 0.93 2.82 3.582(3) 140 yes
C8 H8 Cg2 2 0.93 2.80 3.592(2) 143 yes
C10 H10 Cg2 3_445 0.93 2.95 3.734(3) 143 yes
C23 H23 Cg3 2_554 0.93 2.82 3.465(3) 127 yes

loop_
_geom_torsion_atom_site_label_1
_geom_torsion_atom_site_label_2
_geom_torsion_atom_site_label_3
_geom_torsion_atom_site_label_4
_geom_torsion
S1 C1 C2 C3 -0.8(3)
C1 C2 C3 C4 0.4(3)
C2 C3 C4 C5 -178.7(2)
C2 C3 C4 S1 0.2(3)
C3 C4 C5 O1 -177.3(3)
S1 C4 C5 O1 3.9(3)
C3 C4 C5 C6 3.8(4)
S1 C4 C5 C6 -175.02(18)
O1 C5 C6 P1 -9.7(3)
C4 C5 C6 P1 169.12(17)
C12 C7 C8 C9 -1.7(3)
P1 C7 C8 C9 175.91(17)
C7 C8 C9 C10 0.7(3)
C8 C9 C10 C11 0.6(4)
C9 C10 C11 C12 -0.8(4)
C10 C11 C12 C7 -0.2(3)
C8 C7 C12 C11 1.5(3)
P1 C7 C12 C11 -176.01(18)
C18 C13 C14 C15 0.8(3)
P1 C13 C14 C15 -177.07(18)
C13 C14 C15 C16 -0.1(4)
C14 C15 C16 C17 -0.2(4)
C15 C16 C17 C18 0.0(4)
C16 C17 C18 C13 0.7(4)
C14 C13 C18 C17 -1.1(3)
P1 C13 C18 C17 176.84(18)
C24 C19 C20 C21 1.2(4)
P1 C19 C20 C21 -179.61(18)
C19 C20 C21 C22 -2.0(4)
C20 C21 C22 C23 1.3(4)
C21 C22 C23 C24 0.2(4)
C20 C19 C24 C23 0.3(3)
P1 C19 C24 C23 -178.83(18)
C22 C23 C24 C19 -1.0(4)
C5 C6 P1 C7 -170.32(19)
C5 C6 P1 C13 71.5(2)
C5 C6 P1 C19 -51.5(2)
C12 C7 P1 C6 115.89(19)
C8 C7 P1 C6 -61.6(2)
C12 C7 P1 C13 -118.89(19)
C8 C7 P1 C13 63.60(19)
C12 C7 P1 C19 -5.6(2)
C8 C7 P1 C19 176.93(17)
C14 C13 P1 C6 -23.8(2)
C18 C13 P1 C6 158.29(17)
C14 C13 P1 C7 -141.96(18)
C18 C13 P1 C7 40.1(2)
C14 C13 P1 C19 102.69(19)
C18 C13 P1 C19 -75.2(2)
C24 C19 P1 C6 131.09(19)
C20 C19 P1 C6 -48.1(2)
C24 C19 P1 C7 -111.6(2)
C20 C19 P1 C7 69.2(2)
C24 C19 P1 C13 2.0(2)
C20 C19 P1 C13 -177.19(18)
C2 C1 S1 C4 0.7(2)
C3 C4 S1 C1 -0.5(2)
C5 C4 S1 C1 178.5(2)

loop_
_cod_related_entry_id
_cod_related_entry_database
_cod_related_entry_code
1 ChemSpider 2117325
